data_2022231
loop_
_publ_author_name
'Rodr\'iguez, Diego'
'Guerrero, Sergio Andr\'es'
'Palma, Alirio'
'Cobo, Justo'
'Glidewell, Christopher'

_publ_section_title
;
 4-Styrylquinolines from cyclocondensation reactions between
 (2-aminophenyl)chalcones and 1,3-diketones: crystal structures and
 regiochemistry
;
_journal_issue 9
_journal_name_full 'Acta Crystallographica Section C'
_journal_page_first
;
;
_journal_paper_doi 10.1107/S2053229620010803
_journal_volume 76
_journal_year 2020
_chemical_formula_moiety 'C26 H21 N O'
_chemical_formula_sum 'C26 H21 N O'
_chemical_formula_weight 363.44
_chemical_name_systematic
;
(E)-3-benzoyl-2-methyl-4-(3-methylstyryl)quinoline
;
_space_group_crystal_system orthorhombic
_space_group_IT_number 61
_space_group_name_Hall '-P 2ac 2ab'
_space_group_name_H-M_alt 'P b c a'
_atom_sites_solution_hydrogens geom
_atom_sites_solution_primary difmap
_audit_creation_method SHELXL-2014
_cell_angle_alpha 90
_cell_angle_beta 90
_cell_angle_gamma 90
_cell_formula_units_Z 8
_cell_length_a 13.2730(16)
_cell_length_b 14.8012(16)
_cell_length_c 20.137(2)
_cell_measurement_reflns_used 4914
_cell_measurement_temperature 100(2)
_cell_measurement_theta_max 28.328
_cell_measurement_theta_min 2.296
_cell_volume 3956.0(8)
_computing_cell_refinement 'SAINT v8.38A (Bruker, 2017)'
_computing_data_collection 'APEX3 v2016.7-2 (Bruker, 2018)'
_computing_data_reduction 'SAINT v8.38A (Bruker, 2017)'
_computing_molecular_graphics 'PLATON (Spek, 2020)'
_computing_publication_material 'SHELXL-2014 (Sheldrick, 2015b) and PLATON (Spek, 2020)'
_computing_structure_refinement 'SHELXL-2014 (Sheldrick, 2015b)'
_computing_structure_solution 'SHELXT-2014/5 (Sheldrick, 2015a)'
_diffrn_ambient_temperature 100(2)
_diffrn_detector_type 'Bruker PHOTON II'
_diffrn_measured_fraction_theta_full 1.000
_diffrn_measured_fraction_theta_max 0.996
_diffrn_measurement_device_type 'Bruker D8 Venture'
_diffrn_measurement_method '\f and \w scans'
_diffrn_radiation_monochromator 'multilayer mirror'
_diffrn_radiation_type MoK\a
_diffrn_radiation_wavelength 0.71073
_diffrn_reflns_av_R_equivalents 0.1421
_diffrn_reflns_av_unetI/netI 0.0597
_diffrn_reflns_Laue_measured_fraction_full 1.000
_diffrn_reflns_Laue_measured_fraction_max 0.996
_diffrn_reflns_limit_h_max 17
_diffrn_reflns_limit_h_min -17
_diffrn_reflns_limit_k_max 19
_diffrn_reflns_limit_k_min -19
_diffrn_reflns_limit_l_max 24
_diffrn_reflns_limit_l_min -26
_diffrn_reflns_number 58957
_diffrn_reflns_point_group_measured_fraction_full 1.000
_diffrn_reflns_point_group_measured_fraction_max 0.996
_diffrn_reflns_theta_full 25.242
_diffrn_reflns_theta_max 28.328
_diffrn_reflns_theta_min 2.296
_diffrn_source 'INCOATEC high brilliance microfocus sealed tube'
_diffrn_standards_decay_% 0
_diffrn_standards_interval_count 0
_diffrn_standards_interval_time 0
_diffrn_standards_number 0
_exptl_absorpt_coefficient_mu 0.074
_exptl_absorpt_correction_T_max 0.997
_exptl_absorpt_correction_T_min 0.853
_exptl_absorpt_correction_type multi-scan
_exptl_absorpt_process_details 'SADABS 2016/2 (Bruker, 2016)'
_exptl_crystal_colour yellow
_exptl_crystal_density_diffrn 1.220
_exptl_crystal_description plate
_exptl_crystal_F_000 1536
_exptl_crystal_size_max 0.110
_exptl_crystal_size_mid 0.090
_exptl_crystal_size_min 0.040
_refine_diff_density_max 0.451
_refine_diff_density_min -0.359
_refine_diff_density_rms 0.072
_refine_ls_extinction_method none
_refine_ls_goodness_of_fit_ref 1.303
_refine_ls_hydrogen_treatment constr
_refine_ls_matrix_type full
_refine_ls_number_parameters 255
_refine_ls_number_reflns 4914
_refine_ls_number_restraints 0
_refine_ls_restrained_S_all 1.303
_refine_ls_R_factor_all 0.1440
_refine_ls_R_factor_gt 0.1172
_refine_ls_shift/su_max 0.000
_refine_ls_shift/su_mean 0.000
_refine_ls_structure_factor_coef Fsqd
_refine_ls_weighting_details 'w=1/[\s^2^(Fo^2^)+(0.0269P)^2^+9.6832P] where P=(Fo^2^+2Fc^2^)/3'
_refine_ls_weighting_scheme calc
_refine_ls_wR_factor_gt 0.1909
_refine_ls_wR_factor_ref 0.2005
_reflns_Friedel_coverage 0.000
_reflns_number_gt 3892
_reflns_number_total 4914
_reflns_threshold_expression 'I > 2\s(I)'
_cod_data_source_file sk3755sup14.cif
_cod_data_source_block VII
_cod_original_cell_volume 3956.1(8)
_cod_database_code 2022231
_shelx_space_group_comment
;
The symmetry employed for this shelxl refinement is uniquely defined
by the following loop, which should always be used as a source of
symmetry information in preference to the above space-group names.
They are only intended as comments.
;
_shelx_estimated_absorpt_t_min 0.992
_shelx_estimated_absorpt_t_max 0.997
_shelxl_version_number 2014-3

loop_
_space_group_symop_operation_xyz
'x, y, z'
'x+1/2, -y+1/2, -z'
'-x, y+1/2, -z+1/2'
'-x+1/2, -y, z+1/2'
'-x, -y, -z'
'-x-1/2, y-1/2, z'
'x, -y-1/2, z-1/2'
'x-1/2, y, -z-1/2'

loop_
_atom_site_label
_atom_site_type_symbol
_atom_site_fract_x
_atom_site_fract_y
_atom_site_fract_z
_atom_site_U_iso_or_equiv
_atom_site_adp_type
_atom_site_occupancy
_atom_site_site_symmetry_order
_atom_site_calc_flag
_atom_site_refinement_flags_posn
_atom_site_refinement_flags_adp
_atom_site_refinement_flags_occupancy
_atom_site_disorder_assembly
_atom_site_disorder_group
N1 N 0.7612(2) 0.3408(2) 0.42050(14) 0.0203(6) Uani 1 1 d . . . . .
C2 C 0.7855(3) 0.3422(2) 0.35715(16) 0.0197(7) Uani 1 1 d . . . . .
C3 C 0.7200(2) 0.3067(2) 0.30658(15) 0.0168(7) Uani 1 1 d . . . . .
C4 C 0.6288(2) 0.2686(2) 0.32371(15) 0.0155(6) Uani 1 1 d . . . . .
C4A C 0.5997(2) 0.2696(2) 0.39225(15) 0.0167(7) Uani 1 1 d . . . . .
C5 C 0.5065(3) 0.2356(2) 0.41546(17) 0.0219(7) Uani 1 1 d . . . . .
H5 H 0.4591 0.2118 0.3848 0.026 Uiso 1 1 calc R U . . .
C6 C 0.4838(3) 0.2369(3) 0.48224(17) 0.0253(8) Uani 1 1 d . . . . .
H6 H 0.4211 0.2141 0.4975 0.030 Uiso 1 1 calc R U . . .
C7 C 0.5542(3) 0.2721(3) 0.52767(17) 0.0273(8) Uani 1 1 d . . . . .
H7 H 0.5385 0.2725 0.5737 0.033 Uiso 1 1 calc R U . . .
C8 C 0.6444(3) 0.3055(2) 0.50684(16) 0.0238(8) Uani 1 1 d . . . . .
H8 H 0.6907 0.3291 0.5384 0.029 Uiso 1 1 calc R U . . .
C8A C 0.6698(3) 0.3053(2) 0.43836(16) 0.0205(7) Uani 1 1 d . . . . .
C21 C 0.8845(3) 0.3843(3) 0.33903(18) 0.0281(8) Uani 1 1 d . . . . .
H21A H 0.9301 0.3376 0.3221 0.042 Uiso 1 1 calc R U . . .
H21B H 0.9142 0.4126 0.3784 0.042 Uiso 1 1 calc R U . . .
H21C H 0.8738 0.4302 0.3047 0.042 Uiso 1 1 calc R U . . .
C31 C 0.7529(3) 0.3111(2) 0.23478(15) 0.0179(7) Uani 1 1 d . . . . .
O31 O 0.82027(18) 0.26244(17) 0.21495(11) 0.0234(6) Uani 1 1 d . . . . .
C311 C 0.7029(2) 0.3778(2) 0.19032(15) 0.0168(7) Uani 1 1 d . . . . .
C312 C 0.6452(3) 0.4490(2) 0.21499(16) 0.0199(7) Uani 1 1 d . . . . .
H312 H 0.6332 0.4538 0.2614 0.024 Uiso 1 1 calc R U . . .
C313 C 0.6056(3) 0.5125(3) 0.17198(17) 0.0231(8) Uani 1 1 d . . . . .
H313 H 0.5680 0.5619 0.1890 0.028 Uiso 1 1 calc R U . . .
C314 C 0.6204(3) 0.5044(3) 0.10399(18) 0.0273(8) Uani 1 1 d . . . . .
H314 H 0.5927 0.5480 0.0745 0.033 Uiso 1 1 calc R U . . .
C315 C 0.6759(3) 0.4323(3) 0.07942(17) 0.0267(8) Uani 1 1 d . . . . .
H315 H 0.6850 0.4259 0.0329 0.032 Uiso 1 1 calc R U . . .
C316 C 0.7179(3) 0.3701(2) 0.12185(16) 0.0221(7) Uani 1 1 d . . . . .
H316 H 0.7572 0.3218 0.1046 0.026 Uiso 1 1 calc R U . . .
C41 C 0.5644(3) 0.2231(2) 0.27401(14) 0.0164(6) Uani 1 1 d . . . . .
H41 H 0.4954 0.2398 0.2709 0.020 Uiso 1 1 calc R U . . .
C42 C 0.6000(3) 0.1596(2) 0.23349(15) 0.0176(7) Uani 1 1 d . . . . .
H42 H 0.6699 0.1466 0.2371 0.021 Uiso 1 1 calc R U . . .
C421 C 0.5434(3) 0.1070(2) 0.18365(14) 0.0166(7) Uani 1 1 d . . . . .
C422 C 0.4415(3) 0.1201(2) 0.17108(15) 0.0179(7) Uani 1 1 d . . . . .
H422 H 0.4051 0.1631 0.1965 0.021 Uiso 1 1 calc R U . . .
C423 C 0.3916(3) 0.0712(2) 0.12191(16) 0.0197(7) Uani 1 1 d . . . . .
C424 C 0.4460(3) 0.0072(2) 0.08595(17) 0.0243(8) Uani 1 1 d . . . . .
H424 H 0.4134 -0.0264 0.0520 0.029 Uiso 1 1 calc R U . . .
C425 C 0.5466(3) -0.0080(2) 0.09912(17) 0.0260(8) Uani 1 1 d . . . . .
H425 H 0.5823 -0.0527 0.0748 0.031 Uiso 1 1 calc R U . . .
C426 C 0.5959(3) 0.0415(2) 0.14752(17) 0.0228(7) Uani 1 1 d . . . . .
H426 H 0.6653 0.0310 0.1562 0.027 Uiso 1 1 calc R U . . .
C427 C 0.2819(3) 0.0870(3) 0.10719(19) 0.0293(9) Uani 1 1 d . . . . .
H42A H 0.2537 0.0337 0.0852 0.044 Uiso 1 1 calc R U . . .
H42B H 0.2749 0.1396 0.0780 0.044 Uiso 1 1 calc R U . . .
H42C H 0.2456 0.0980 0.1488 0.044 Uiso 1 1 calc R U . . .

loop_
_atom_site_aniso_label
_atom_site_aniso_U_11
_atom_site_aniso_U_22
_atom_site_aniso_U_33
_atom_site_aniso_U_23
_atom_site_aniso_U_13
_atom_site_aniso_U_12
N1 0.0179(15) 0.0240(15) 0.0191(14) -0.0021(12) -0.0062(12) -0.0002(12)
C2 0.0155(16) 0.0251(17) 0.0185(16) -0.0006(14) -0.0022(13) 0.0029(14)
C3 0.0139(16) 0.0244(17) 0.0122(14) 0.0006(13) -0.0010(12) 0.0028(13)
C4 0.0143(15) 0.0190(15) 0.0131(14) 0.0007(12) -0.0019(12) 0.0065(13)
C4A 0.0175(16) 0.0213(17) 0.0113(14) 0.0012(13) -0.0010(12) 0.0057(13)
C5 0.0216(18) 0.0258(18) 0.0184(16) 0.0019(14) 0.0031(14) 0.0007(15)
C6 0.0244(19) 0.0285(19) 0.0229(18) -0.0032(15) 0.0082(14) 0.0017(16)
C7 0.038(2) 0.032(2) 0.0117(15) -0.0008(15) 0.0073(15) 0.0079(17)
C8 0.030(2) 0.0278(18) 0.0133(15) -0.0021(14) -0.0044(14) 0.0082(16)
C8A 0.0250(19) 0.0200(16) 0.0165(16) 0.0001(13) -0.0005(14) 0.0082(14)
C21 0.0229(19) 0.040(2) 0.0213(18) -0.0041(16) -0.0056(15) -0.0072(17)
C31 0.0136(15) 0.0251(17) 0.0150(15) -0.0025(13) 0.0014(13) -0.0059(13)
O31 0.0164(12) 0.0356(14) 0.0181(12) 0.0035(11) 0.0035(10) 0.0043(11)
C311 0.0138(16) 0.0242(17) 0.0126(14) 0.0010(13) 0.0009(12) -0.0062(13)
C312 0.0206(17) 0.0289(18) 0.0101(15) 0.0011(13) 0.0011(13) -0.0012(14)
C313 0.0223(19) 0.0289(19) 0.0181(16) -0.0012(14) 0.0011(14) 0.0027(15)
C314 0.029(2) 0.032(2) 0.0204(17) 0.0051(15) -0.0054(15) -0.0008(17)
C315 0.034(2) 0.033(2) 0.0126(16) -0.0020(15) -0.0013(15) -0.0014(17)
C316 0.0235(19) 0.0251(18) 0.0175(16) -0.0029(14) 0.0028(14) -0.0016(15)
C41 0.0152(16) 0.0253(17) 0.0088(13) 0.0011(13) -0.0012(12) -0.0018(13)
C42 0.0149(16) 0.0248(17) 0.0132(15) 0.0023(13) -0.0005(12) 0.0011(13)
C421 0.0219(17) 0.0210(16) 0.0068(13) 0.0016(12) 0.0019(12) -0.0017(13)
C422 0.0202(17) 0.0223(16) 0.0112(14) -0.0005(13) 0.0024(13) -0.0003(14)
C423 0.0243(18) 0.0217(17) 0.0133(15) 0.0045(13) -0.0020(13) -0.0013(14)
C424 0.034(2) 0.0213(17) 0.0175(16) -0.0004(14) -0.0049(15) -0.0054(16)
C425 0.035(2) 0.0229(18) 0.0196(17) -0.0041(14) 0.0019(15) 0.0054(16)
C426 0.0201(18) 0.0274(18) 0.0210(16) 0.0007(15) 0.0007(14) 0.0050(15)
C427 0.029(2) 0.033(2) 0.0267(19) -0.0056(16) -0.0097(16) 0.0020(17)

loop_
_atom_type_symbol
_atom_type_description
_atom_type_scat_dispersion_real
_atom_type_scat_dispersion_imag
_atom_type_scat_source
C C 0.0033 0.0016 'International Tables Vol C Tables 4.2.6.8 and 6.1.1.4'
H H 0.0000 0.0000 'International Tables Vol C Tables 4.2.6.8 and 6.1.1.4'
N N 0.0061 0.0033 'International Tables Vol C Tables 4.2.6.8 and 6.1.1.4'
O O 0.0106 0.0060 'International Tables Vol C Tables 4.2.6.8 and 6.1.1.4'

loop_
_geom_angle_atom_site_label_1
_geom_angle_atom_site_label_2
_geom_angle_atom_site_label_3
_geom_angle
_geom_angle_site_symmetry_1
_geom_angle_site_symmetry_3
_geom_angle_publ_flag
C2 N1 C8A 118.5(3) . . ?
N1 C2 C3 122.2(3) . . ?
N1 C2 C21 117.2(3) . . ?
C3 C2 C21 120.6(3) . . ?
C4 C3 C2 120.2(3) . . ?
C4 C3 C31 120.7(3) . . ?
C2 C3 C31 119.2(3) . . ?
C3 C4 C4A 118.2(3) . . ?
C3 C4 C41 121.6(3) . . ?
C4A C4 C41 120.0(3) . . ?
C5 C4A C8A 119.4(3) . . ?
C5 C4A C4 123.4(3) . . ?
C8A C4A C4 117.2(3) . . ?
C6 C5 C4A 120.6(3) . . ?
C6 C5 H5 119.7 . . ?
C4A C5 H5 119.7 . . ?
C5 C6 C7 119.6(3) . . ?
C5 C6 H6 120.2 . . ?
C7 C6 H6 120.2 . . ?
C8 C7 C6 121.2(3) . . ?
C8 C7 H7 119.4 . . ?
C6 C7 H7 119.4 . . ?
C7 C8 C8A 120.5(3) . . ?
C7 C8 H8 119.8 . . ?
C8A C8 H8 119.8 . . ?
N1 C8A C4A 123.6(3) . . ?
N1 C8A C8 117.7(3) . . ?
C4A C8A C8 118.8(3) . . ?
C2 C21 H21A 109.5 . . ?
C2 C21 H21B 109.5 . . ?
H21A C21 H21B 109.5 . . ?
C2 C21 H21C 109.5 . . ?
H21A C21 H21C 109.5 . . ?
H21B C21 H21C 109.5 . . ?
O31 C31 C311 121.5(3) . . ?
O31 C31 C3 120.1(3) . . ?
C311 C31 C3 118.4(3) . . ?
C312 C311 C316 119.5(3) . . ?
C312 C311 C31 122.1(3) . . ?
C316 C311 C31 118.4(3) . . ?
C313 C312 C311 120.0(3) . . ?
C313 C312 H312 120.0 . . ?
C311 C312 H312 120.0 . . ?
C312 C313 C314 120.4(3) . . ?
C312 C313 H313 119.8 . . ?
C314 C313 H313 119.8 . . ?
C313 C314 C315 119.5(3) . . ?
C313 C314 H314 120.2 . . ?
C315 C314 H314 120.2 . . ?
C316 C315 C314 120.6(3) . . ?
C316 C315 H315 119.7 . . ?
C314 C315 H315 119.7 . . ?
C315 C316 C311 120.0(3) . . ?
C315 C316 H316 120.0 . . ?
C311 C316 H316 120.0 . . ?
C42 C41 C4 122.0(3) . . ?
C42 C41 H41 119.0 . . ?
C4 C41 H41 119.0 . . ?
C41 C42 C421 127.5(3) . . ?
C41 C42 H42 116.3 . . ?
C421 C42 H42 116.3 . . ?
C422 C421 C426 119.1(3) . . ?
C422 C421 C42 123.1(3) . . ?
C426 C421 C42 117.8(3) . . ?
C421 C422 C423 121.3(3) . . ?
C421 C422 H422 119.3 . . ?
C423 C422 H422 119.3 . . ?
C422 C423 C424 118.4(3) . . ?
C422 C423 C427 121.3(3) . . ?
C424 C423 C427 120.3(3) . . ?
C425 C424 C423 120.8(3) . . ?
C425 C424 H424 119.6 . . ?
C423 C424 H424 119.6 . . ?
C424 C425 C426 120.5(3) . . ?
C424 C425 H425 119.8 . . ?
C426 C425 H425 119.8 . . ?
C425 C426 C421 119.9(3) . . ?
C425 C426 H426 120.1 . . ?
C421 C426 H426 120.1 . . ?
C423 C427 H42A 109.5 . . ?
C423 C427 H42B 109.5 . . ?
H42A C427 H42B 109.5 . . ?
C423 C427 H42C 109.5 . . ?
H42A C427 H42C 109.5 . . ?
H42B C427 H42C 109.5 . . ?

loop_
_geom_bond_atom_site_label_1
_geom_bond_atom_site_label_2
_geom_bond_distance
_geom_bond_site_symmetry_2
_geom_bond_publ_flag
N1 C2 1.316(4) . ?
N1 C8A 1.370(5) . ?
C2 C3 1.438(4) . ?
C2 C21 1.499(5) . ?
C3 C4 1.380(5) . ?
C3 C31 1.512(4) . ?
C4 C4A 1.434(4) . ?
C4 C41 1.478(4) . ?
C4A C5 1.414(5) . ?
C4A C8A 1.417(5) . ?
C5 C6 1.378(5) . ?
C5 H5 0.9500 . ?
C6 C7 1.407(5) . ?
C6 H6 0.9500 . ?
C7 C8 1.362(5) . ?
C7 H7 0.9500 . ?
C8 C8A 1.420(5) . ?
C8 H8 0.9500 . ?
C21 H21A 0.9800 . ?
C21 H21B 0.9800 . ?
C21 H21C 0.9800 . ?
C31 O31 1.216(4) . ?
C31 C311 1.489(5) . ?
C311 C312 1.393(5) . ?
C311 C316 1.398(4) . ?
C312 C313 1.383(5) . ?
C312 H312 0.9500 . ?
C313 C314 1.388(5) . ?
C313 H313 0.9500 . ?
C314 C315 1.389(5) . ?
C314 H314 0.9500 . ?
C315 C316 1.375(5) . ?
C315 H315 0.9500 . ?
C316 H316 0.9500 . ?
C41 C42 1.332(4) . ?
C41 H41 0.9500 . ?
C42 C421 1.475(4) . ?
C42 H42 0.9500 . ?
C421 C422 1.390(5) . ?
C421 C426 1.398(5) . ?
C422 C423 1.394(5) . ?
C422 H422 0.9500 . ?
C423 C424 1.394(5) . ?
C423 C427 1.504(5) . ?
C424 C425 1.381(5) . ?
C424 H424 0.9500 . ?
C425 C426 1.384(5) . ?
C425 H425 0.9500 . ?
C426 H426 0.9500 . ?
C427 H42A 0.9800 . ?
C427 H42B 0.9800 . ?
C427 H42C 0.9800 . ?

loop_
_geom_hbond_atom_site_label_D
_geom_hbond_atom_site_label_H
_geom_hbond_atom_site_label_A
_geom_hbond_distance_DH
_geom_hbond_distance_HA
_geom_hbond_distance_DA
_geom_hbond_angle_DHA
_geom_hbond_site_symmetry_A
_geom_hbond_publ_flag
C41 H41 O31 0.95 2.37 3.300(5) 167 8_556 no
C422 H422 O31 0.95 2.57 3.506(4) 169 8_556 no
C426 H426 Cg4 0.95 2.67 3.549(4) 155 6_755 no

loop_
_geom_torsion_atom_site_label_1
_geom_torsion_atom_site_label_2
_geom_torsion_atom_site_label_3
_geom_torsion_atom_site_label_4
_geom_torsion
_geom_torsion_site_symmetry_1
_geom_torsion_site_symmetry_2
_geom_torsion_site_symmetry_3
_geom_torsion_site_symmetry_4
_geom_torsion_publ_flag
C8A N1 C2 C3 -0.8(5) . . . . ?
C8A N1 C2 C21 178.0(3) . . . . ?
N1 C2 C3 C4 -0.8(5) . . . . ?
C21 C2 C3 C4 -179.6(3) . . . . ?
N1 C2 C3 C31 179.7(3) . . . . ?
C21 C2 C3 C31 0.9(5) . . . . ?
C2 C3 C4 C4A 3.0(5) . . . . ?
C31 C3 C4 C4A -177.5(3) . . . . ?
C2 C3 C4 C41 -173.7(3) . . . . ?
C31 C3 C4 C41 5.9(5) . . . . ?
C3 C4 C4A C5 177.6(3) . . . . ?
C41 C4 C4A C5 -5.7(5) . . . . ?
C3 C4 C4A C8A -3.5(5) . . . . ?
C41 C4 C4A C8A 173.2(3) . . . . ?
C8A C4A C5 C6 -0.2(5) . . . . ?
C4 C4A C5 C6 178.7(3) . . . . ?
C4A C5 C6 C7 -0.2(5) . . . . ?
C5 C6 C7 C8 0.4(6) . . . . ?
C6 C7 C8 C8A -0.2(5) . . . . ?
C2 N1 C8A C4A 0.2(5) . . . . ?
C2 N1 C8A C8 -179.2(3) . . . . ?
C5 C4A C8A N1 -179.0(3) . . . . ?
C4 C4A C8A N1 2.0(5) . . . . ?
C5 C4A C8A C8 0.3(5) . . . . ?
C4 C4A C8A C8 -178.6(3) . . . . ?
C7 C8 C8A N1 179.3(3) . . . . ?
C7 C8 C8A C4A -0.1(5) . . . . ?
C4 C3 C31 O31 -108.0(4) . . . . ?
C2 C3 C31 O31 71.5(4) . . . . ?
C4 C3 C31 C311 73.7(4) . . . . ?
C2 C3 C31 C311 -106.7(4) . . . . ?
O31 C31 C311 C312 -163.1(3) . . . . ?
C3 C31 C311 C312 15.1(5) . . . . ?
O31 C31 C311 C316 14.5(5) . . . . ?
C3 C31 C311 C316 -167.3(3) . . . . ?
C316 C311 C312 C313 -1.7(5) . . . . ?
C31 C311 C312 C313 175.9(3) . . . . ?
C311 C312 C313 C314 1.9(5) . . . . ?
C312 C313 C314 C315 -0.4(6) . . . . ?
C313 C314 C315 C316 -1.3(6) . . . . ?
C314 C315 C316 C311 1.6(6) . . . . ?
C312 C311 C316 C315 -0.1(5) . . . . ?
C31 C311 C316 C315 -177.7(3) . . . . ?
C3 C4 C41 C42 51.0(5) . . . . ?
C4A C4 C41 C42 -125.6(3) . . . . ?
C4 C41 C42 C421 177.7(3) . . . . ?
C41 C42 C421 C422 2.0(5) . . . . ?
C41 C42 C421 C426 -178.3(3) . . . . ?
C426 C421 C422 C423 -2.0(5) . . . . ?
C42 C421 C422 C423 177.7(3) . . . . ?
C421 C422 C423 C424 1.1(5) . . . . ?
C421 C422 C423 C427 -178.4(3) . . . . ?
C422 C423 C424 C425 0.5(5) . . . . ?
C427 C423 C424 C425 -179.9(3) . . . . ?
C423 C424 C425 C426 -1.3(5) . . . . ?
C424 C425 C426 C421 0.3(5) . . . . ?
C422 C421 C426 C425 1.3(5) . . . . ?
C42 C421 C426 C425 -178.5(3) . . . . ?
C42 C421 C426 C425 -178.5(3) . . . . ?
